data_4314506
loop_
_publ_author_name
'M. Rosaria Plutino'
'Lucia Fenech'
'Sergio Stoccoro'
'Silvia Rizzato'
'Carlo Castellano'
'Alberto Albinati'

_publ_contact_author_address
;      
 Dipartimento di Chimica Inorganica, Chimica Analitica e Chimica Fisica,
 Universita' di Messina,
 Salita Sperone 31, 98166 Vill. S. Agata,
 Messina
 Italy
;
_publ_contact_author_email rosaria.plutino@ismn.cnr.it
_publ_contact_author_name 'M.R. Plutino'
_publ_section_title
;
 Dynamic NMR Study of Ethene Exchange in Cationic CNN-Type Platinum(II)
 Complexes#
;
_journal_name_full 'Inorganic Chemistry'
_journal_page_first 407
_journal_page_last 418
_journal_paper_doi 10.1021/ic901078u
_journal_volume 49
_journal_year 2010
_chemical_formula_sum 'C51 H35 B F24 N2 Pt'
_chemical_formula_weight 1337.71
_chemical_name_common '[Pt(2,2'-dipyridyl)(C2H4)](TFPB)'
_space_group_IT_number 2
_symmetry_cell_setting triclinic
_symmetry_space_group_name_Hall '-P 1'
_symmetry_space_group_name_H-M 'P -1'
_atom_sites_solution_hydrogens geom
_atom_sites_solution_primary direct
_atom_sites_solution_secondary difmap
_cell_angle_alpha 94.136(2)
_cell_angle_beta 94.205(2)
_cell_angle_gamma 100.035(2)
_cell_formula_units_Z 2
_cell_length_a 12.5017(8)
_cell_length_b 14.0249(10)
_cell_length_c 15.2514(10)
_cell_measurement_reflns_used 1024
_cell_measurement_temperature 295(2)
_cell_measurement_theta_max 21.20
_cell_measurement_theta_min 2.41
_cell_volume 2616.3(3)
_computing_cell_refinement 'SAINTPLUS  (Bruker AXS, 1999)'
_computing_data_collection 'SMART      (Bruker AXS, 2001)'
_computing_data_reduction 'SAINTPLUS  (Bruker AXS, 1999)'
_computing_molecular_graphics 'ORTEP for Windows v1.074 (L.J. Farrugia 1997)'
_computing_publication_material 'WinGX v1.64.05(L.J. Farrugia,J. Appl. Cryst.,1999,32, 837)'
_computing_structure_refinement 'SHELXL-97 (Sheldrick, 1997)'
_computing_structure_solution 'SHELXS-97 (Sheldrick, 1990)'
_diffrn_ambient_temperature 295(2)
_diffrn_measured_fraction_theta_full 0.996
_diffrn_measured_fraction_theta_max 0.996
_diffrn_measurement_device_type 'Bruker SMART CCD'
_diffrn_measurement_method 'phi and omega scans'
_diffrn_radiation_monochromator graphite
_diffrn_radiation_source 'fine-focus sealed tube'
_diffrn_radiation_type MoK\a
_diffrn_radiation_wavelength 0.71073
_diffrn_reflns_av_R_equivalents 0.0533
_diffrn_reflns_av_sigmaI/netI 0.0892
_diffrn_reflns_limit_h_max 16
_diffrn_reflns_limit_h_min -16
_diffrn_reflns_limit_k_max 18
_diffrn_reflns_limit_k_min -18
_diffrn_reflns_limit_l_max 19
_diffrn_reflns_limit_l_min -19
_diffrn_reflns_number 27610
_diffrn_reflns_theta_full 27.53
_diffrn_reflns_theta_max 27.53
_diffrn_reflns_theta_min 2.41
_exptl_absorpt_coefficient_mu 2.805
_exptl_absorpt_correction_T_max 1.0000
_exptl_absorpt_correction_T_min 0.8297
_exptl_absorpt_correction_type 'empirical, multi scan'
_exptl_absorpt_process_details 'Sadabs 2.01 (Bruker AXS, 1999)'
_exptl_crystal_colour 'ligth yellow'
_exptl_crystal_density_diffrn 1.698
_exptl_crystal_density_method 'not measured'
_exptl_crystal_description prismatic
_exptl_crystal_F_000 1308
_exptl_crystal_size_max 0.4
_exptl_crystal_size_mid 0.4
_exptl_crystal_size_min 0.3
_refine_diff_density_max 1.281
_refine_diff_density_min -0.737
_refine_diff_density_rms 0.138
_refine_ls_extinction_method none
_refine_ls_goodness_of_fit_ref 1.025
_refine_ls_hydrogen_treatment constr
_refine_ls_matrix_type full
_refine_ls_number_parameters 683
_refine_ls_number_reflns 12003
_refine_ls_number_restraints 119
_refine_ls_restrained_S_all 1.028
_refine_ls_R_factor_all 0.1544
_refine_ls_R_factor_gt 0.0758
_refine_ls_shift/su_max 0.010
_refine_ls_shift/su_mean 0.008
_refine_ls_structure_factor_coef Fsqd
_refine_ls_weighting_details 'calc w=1/[\s^2^(Fo^2^)+(0.1414P)^2^+0.0000P] where P=(Fo^2^+2Fc^2^)/3'
_refine_ls_weighting_scheme calc
_refine_ls_wR_factor_gt 0.2025
_refine_ls_wR_factor_ref 0.2115
_reflns_number_gt 6025
_reflns_number_total 12003
_reflns_threshold_expression >2sigma(I)
_cod_data_source_file ic901078u_si_002_2.cif
_cod_data_source_block Rom15
_cod_depositor_comments
;
The following automatic conversions were performed:

'_symmetry_cell_setting' value 'Triclinic' changed to 'triclinic'
according to the built-in table from CIF Core dictionary named
'cif_core.dic' version 2.4.1 from 2010-06-29.

Automatic conversion script
Id: cif_fix_values 1646 2011-03-28 12:23:43Z adriana 
;
_cod_database_code 4314506
_compound_number 5

loop_
_symmetry_equiv_pos_as_xyz
'x, y, z'
'-x, -y, -z'

loop_
_atom_site_label
_atom_site_type_symbol
_atom_site_fract_x
_atom_site_fract_y
_atom_site_fract_z
_atom_site_U_iso_or_equiv
_atom_site_adp_type
_atom_site_occupancy
_atom_site_symmetry_multiplicity
_atom_site_calc_flag
_atom_site_refinement_flags
_atom_site_disorder_assembly
_atom_site_disorder_group
Pt Pt 0.89583(3) 0.72222(3) 0.43078(3) 0.0769(2) Uani 1 1 d . . .
C1 C 0.9361(14) 0.8672(12) 0.4240(11) 0.130(5) Uani 1 1 d . . .
H11 H 0.9455 0.8994 0.4824 0.195 Uiso 1 1 calc R . .
H12 H 0.8791 0.8894 0.3900 0.195 Uiso 1 1 calc R . .
H13 H 1.0030 0.8815 0.3963 0.195 Uiso 1 1 calc R . .
C1L C 0.8915(17) 0.7025(15) 0.2931(9) 0.140(6) Uani 1 1 d . . .
H1L1 H 0.9321 0.7550 0.2644 0.168 Uiso 1 1 calc R . .
H1L2 H 0.8992 0.6386 0.2685 0.168 Uiso 1 1 calc R . .
C2L C 0.7917(13) 0.7128(13) 0.3126(10) 0.119(5) Uani 1 1 d . . .
H2L1 H 0.7350 0.6555 0.3014 0.143 Uiso 1 1 calc R . .
H2L2 H 0.7680 0.7722 0.2973 0.143 Uiso 1 1 calc R . .
N1 N 0.9521(7) 0.7276(8) 0.5628(6) 0.078(2) Uani 1 1 d . . .
N2 N 0.8551(7) 0.5739(8) 0.4532(6) 0.079(2) Uani 1 1 d . . .
C2 C 0.9974(9) 0.8037(10) 0.6162(8) 0.087(3) Uani 1 1 d U . .
H2 H 1.0066 0.8643 0.5939 0.105 Uiso 1 1 calc R . .
C3 C 1.0326(10) 0.7992(12) 0.7043(8) 0.098(3) Uani 1 1 d U . .
C4 C 1.0157(11) 0.7099(15) 0.7352(9) 0.118(5) Uani 1 1 d U . .
C4' C 0.9702(6) 0.6357(7) 0.6734(6) 0.053(2) Uani 1 1 d U . .
C5 C 0.9495(14) 0.5360(15) 0.7129(10) 0.124(5) Uani 1 1 d U . .
H5 H 0.9718 0.5300 0.7715 0.149 Uiso 1 1 calc R . .
C6 C 0.8975(13) 0.4576(13) 0.6589(12) 0.122(5) Uani 1 1 d U . .
H6 H 0.8847 0.3976 0.6821 0.146 Uiso 1 1 calc R . .
C6' C 0.8604(10) 0.4626(10) 0.5656(10) 0.095(3) Uani 1 1 d U . .
C7 C 0.8061(12) 0.3841(10) 0.5065(13) 0.107(5) Uani 1 1 d . . .
C8 C 0.7806(11) 0.4074(10) 0.4206(12) 0.104(4) Uani 1 1 d U . .
C9 C 0.8075(10) 0.4973(10) 0.3993(9) 0.092(3) Uani 1 1 d U . .
H9 H 0.7915 0.5082 0.3408 0.110 Uiso 1 1 calc R . .
C10 C 0.9370(8) 0.6381(9) 0.5957(8) 0.076(3) Uani 1 1 d U . .
C10' C 0.8843(9) 0.5565(9) 0.5373(7) 0.077(3) Uani 1 1 d . . .
C11 C 0.7223(13) 0.3287(12) 0.3521(12) 0.132(5) Uani 1 1 d U . .
H111 H 0.7086 0.2679 0.3782 0.198 Uiso 1 1 calc R . .
H112 H 0.7669 0.3230 0.3040 0.198 Uiso 1 1 calc R . .
H113 H 0.6543 0.3451 0.3305 0.198 Uiso 1 1 calc R . .
C12 C 1.0556(15) 0.7061(14) 0.8342(11) 0.141(6) Uani 1 1 d U . .
H121 H 1.0396 0.6403 0.8497 0.212 Uiso 1 1 calc R . .
H122 H 1.0189 0.7463 0.8708 0.212 Uiso 1 1 calc R . .
H123 H 1.1329 0.7293 0.8430 0.212 Uiso 1 1 calc R . .
C13 C 0.7771(17) 0.2858(14) 0.5368(14) 0.155(7) Uani 1 1 d U . .
H131 H 0.8029 0.2870 0.5978 0.232 Uiso 1 1 calc R . .
H132 H 0.8103 0.2409 0.5021 0.232 Uiso 1 1 calc R . .
H133 H 0.6993 0.2656 0.5300 0.232 Uiso 1 1 calc R . .
C14 C 1.0861(13) 0.8954(12) 0.7573(11) 0.124(5) Uani 1 1 d U . .
H141 H 1.0889 0.9476 0.7196 0.187 Uiso 1 1 calc R . .
H142 H 1.1588 0.8910 0.7796 0.187 Uiso 1 1 calc R . .
H143 H 1.0440 0.9076 0.8057 0.187 Uiso 1 1 calc R . .
B B 1.4676(8) 0.7449(7) 0.1883(7) 0.057(2) Uani 1 1 d . . .
C1B C 1.4763(7) 0.6294(6) 0.1716(6) 0.055(2) Uani 1 1 d . . .
C2B C 1.5657(7) 0.6002(6) 0.1344(6) 0.057(2) Uani 1 1 d . . .
H2B H 1.6183 0.6472 0.1146 0.068 Uiso 1 1 calc R . .
C3B C 1.5788(7) 0.5044(6) 0.1260(6) 0.059(2) Uani 1 1 d . A .
C4B C 1.4999(8) 0.4314(7) 0.1499(6) 0.066(2) Uani 1 1 d . . .
H4B H 1.5066 0.3665 0.1410 0.079 Uiso 1 1 calc R . .
C5B C 1.4125(8) 0.4569(7) 0.1868(7) 0.066(2) Uani 1 1 d . . .
C6B C 1.4003(8) 0.5558(7) 0.1984(6) 0.065(2) Uani 1 1 d . . .
H6B H 1.3399 0.5713 0.2246 0.078 Uiso 1 1 calc R . .
C7B C 1.5289(7) 0.7845(6) 0.2867(6) 0.059(2) Uani 1 1 d . . .
C8B C 1.5299(8) 0.7254(8) 0.3565(7) 0.070(3) Uani 1 1 d . . .
H8B H 1.5015 0.6595 0.3451 0.084 Uiso 1 1 calc R . .
C9B C 1.5705(9) 0.7596(9) 0.4405(7) 0.076(3) Uani 1 1 d . B .
C10B C 1.6162(10) 0.8562(9) 0.4616(7) 0.084(3) Uani 1 1 d . . .
H10D H 1.6459 0.8791 0.5185 0.101 Uiso 1 1 calc R . .
C11B C 1.6158(10) 0.9188(8) 0.3929(8) 0.080(3) Uani 1 1 d . C .
C12B C 1.5752(8) 0.8829(7) 0.3104(6) 0.061(2) Uani 1 1 d . . .
H12B H 1.5780 0.9257 0.2664 0.073 Uiso 1 1 calc R . .
C13B C 1.3414(7) 0.7646(7) 0.1858(6) 0.059(2) Uani 1 1 d . . .
C14B C 1.3183(8) 0.8512(7) 0.2260(6) 0.069(2) Uani 1 1 d . . .
H14B H 1.3742 0.8931 0.2603 0.083 Uiso 1 1 calc R . .
C15B C 1.2183(9) 0.8766(8) 0.2171(7) 0.077(3) Uani 1 1 d . D .
C16B C 1.1316(9) 0.8157(9) 0.1684(7) 0.079(3) Uani 1 1 d . . .
H16B H 1.0633 0.8334 0.1619 0.094 Uiso 1 1 calc R . .
C17B C 1.1488(8) 0.7286(8) 0.1297(6) 0.068(2) Uani 1 1 d . E .
C18B C 1.2535(7) 0.7050(7) 0.1381(6) 0.064(2) Uani 1 1 d . . .
H18B H 1.2642 0.6466 0.1103 0.077 Uiso 1 1 calc R . .
C19B C 1.5269(7) 0.8024(6) 0.1080(5) 0.0517(19) Uani 1 1 d . . .
C20B C 1.6377(7) 0.8311(6) 0.1110(6) 0.056(2) Uani 1 1 d . . .
H20B H 1.6804 0.8233 0.1615 0.067 Uiso 1 1 calc R . .
C21B C 1.6886(7) 0.8722(7) 0.0397(6) 0.061(2) Uani 1 1 d . F .
C22B C 1.6283(8) 0.8854(7) -0.0358(6) 0.063(2) Uani 1 1 d . . .
H22B H 1.6617 0.9107 -0.0837 0.076 Uiso 1 1 calc R . .
C23B C 1.5152(8) 0.8596(6) -0.0382(6) 0.058(2) Uani 1 1 d . G .
C24B C 1.4667(7) 0.8194(6) 0.0323(6) 0.054(2) Uani 1 1 d . . .
H24B H 1.3910 0.8032 0.0291 0.064 Uiso 1 1 calc R . .
C1F C 1.6770(9) 0.4798(7) 0.0905(7) 0.075(3) Uani 1 1 d . . .
C2F C 1.3199(13) 0.3801(8) 0.2125(10) 0.102(4) Uani 1 1 d . . .
C3F C 1.5736(12) 0.6907(11) 0.5095(9) 0.106(4) Uani 1 1 d U . .
C4F C 1.6572(13) 1.0250(12) 0.4133(9) 0.111(5) Uani 1 1 d . . .
C5F C 1.2030(11) 0.9716(10) 0.2606(9) 0.100(4) Uani 1 1 d U . .
C6F C 1.0629(9) 0.6600(11) 0.0785(8) 0.097(4) Uani 1 1 d . . .
C7F C 1.8092(10) 0.8991(10) 0.0432(7) 0.090(3) Uani 1 1 d . . .
C8F C 1.4454(9) 0.8718(7) -0.1191(7) 0.071(3) Uani 1 1 d . . .
F1 F 1.7500(13) 0.4667(15) 0.1606(10) 0.106(5) Uiso 0.53(3) 1 d PD A 1
F2 F 1.7354(14) 0.5481(12) 0.0484(12) 0.102(5) Uiso 0.53(3) 1 d PD A 1
F3 F 1.6627(13) 0.3984(10) 0.0380(13) 0.102(5) Uiso 0.53(3) 1 d PD A 1
F1B F 1.6769(11) 0.3837(9) 0.0762(11) 0.081(5) Uiso 0.47(3) 1 d PD A 2
F2B F 1.7697(12) 0.5142(14) 0.1435(9) 0.088(5) Uiso 0.47(3) 1 d PD A 2
F3B F 1.6981(13) 0.5167(11) 0.0117(11) 0.085(5) Uiso 0.47(3) 1 d PD A 2
F4 F 1.3467(8) 0.2934(8) 0.2131(7) 0.146(3) Uiso 1 1 d . . .
F5 F 1.2929(7) 0.4010(6) 0.2928(6) 0.129(3) Uiso 1 1 d . . .
F6 F 1.2269(9) 0.3764(7) 0.1644(7) 0.147(3) Uiso 1 1 d . . .
F7 F 1.6422(12) 0.6426(12) 0.5098(10) 0.112(5) Uiso 0.545(16) 1 d PD B 1
F8 F 1.4717(10) 0.6218(10) 0.5060(9) 0.105(5) Uiso 0.545(16) 1 d PD B 1
F9 F 1.5627(12) 0.7304(11) 0.5909(10) 0.117(6) Uiso 0.545(16) 1 d PD B 1
F7B F 1.6060(12) 0.6009(12) 0.4763(11) 0.094(5) Uiso 0.455(16) 1 d PD B 2
F8B F 1.5039(15) 0.6744(14) 0.5513(13) 0.122(7) Uiso 0.455(16) 1 d PD B 2
F9B F 1.6740(13) 0.7186(12) 0.5660(11) 0.117(7) Uiso 0.455(16) 1 d PD B 2
F10 F 1.6715(14) 1.0785(13) 0.3424(11) 0.121(7) Uiso 0.50(2) 1 d PD C 3
F11 F 1.7594(13) 1.0421(11) 0.4558(12) 0.112(6) Uiso 0.50(2) 1 d PD C 3
F12 F 1.5998(16) 1.0722(14) 0.4630(12) 0.133(7) Uiso 0.50(2) 1 d PD C 3
F10B F 1.6494(16) 1.0515(13) 0.5002(13) 0.121(7) Uiso 0.50(2) 1 d P C 4
F11B F 1.5880(16) 1.0779(12) 0.3822(12) 0.123(7) Uiso 0.50(2) 1 d P C 4
F12B F 1.753(2) 1.0513(18) 0.3901(19) 0.165(9) Uiso 0.50(2) 1 d P C 4
F13 F 1.2943(13) 1.0309(12) 0.2975(12) 0.117(7) Uiso 0.484(18) 1 d PD D 5
F14 F 1.1337(15) 0.9669(13) 0.3176(12) 0.127(7) Uiso 0.484(18) 1 d PD D 5
F15 F 1.1655(15) 1.0289(14) 0.1991(12) 0.133(8) Uiso 0.484(18) 1 d PD D 5
F13B F 1.2141(13) 0.9739(11) 0.3508(10) 0.117(6) Uiso 0.516(18) 1 d PD D 6
F14B F 1.0916(13) 0.9775(11) 0.2489(11) 0.120(6) Uiso 0.516(18) 1 d PD D 6
F15B F 1.2589(14) 1.0415(13) 0.2349(12) 0.128(7) Uiso 0.516(18) 1 d PD D 6
F16 F 0.9891(11) 0.7004(9) 0.0312(12) 0.107(6) Uiso 0.60(3) 1 d PD E 7
F17 F 0.9973(13) 0.6061(12) 0.1327(9) 0.112(6) Uiso 0.60(3) 1 d PD E 7
F18 F 1.0902(11) 0.5938(13) 0.0214(9) 0.103(5) Uiso 0.60(3) 1 d PD E 7
F16B F 1.036(2) 0.570(2) 0.1171(14) 0.119(9) Uiso 0.40(3) 1 d PD E 8
F18B F 0.968(2) 0.6941(18) 0.075(2) 0.147(11) Uiso 0.40(3) 1 d PD E 8
F17B F 1.0892(17) 0.636(2) 0.0014(16) 0.114(8) Uiso 0.40(3) 1 d PD E 8
F19 F 1.8627(12) 0.8696(15) 0.1097(10) 0.107(5) Uiso 0.57(3) 1 d PD F 9
F20 F 1.8416(12) 1.0004(11) 0.0466(13) 0.106(6) Uiso 0.57(3) 1 d PD F 9
F21 F 1.8511(11) 0.8695(13) -0.0316(11) 0.105(6) Uiso 0.57(3) 1 d PD F 9
F19B F 1.8526(17) 0.829(2) -0.0006(16) 0.117(8) Uiso 0.43(3) 1 d PD F 10
F20B F 1.8606(14) 0.9116(17) 0.1253(11) 0.089(7) Uiso 0.43(3) 1 d PD F 10
F21B F 1.8433(18) 0.9789(16) 0.005(2) 0.122(8) Uiso 0.43(3) 1 d PD F 10
F22 F 1.3977(12) 0.7912(9) -0.1628(9) 0.089(5) Uiso 0.53(2) 1 d PD G 11
F23 F 1.4998(13) 0.9279(11) -0.1772(11) 0.116(6) Uiso 0.53(2) 1 d PD G 11
F24 F 1.3655(10) 0.9204(11) -0.1017(8) 0.092(5) Uiso 0.53(2) 1 d PD G 11
F22B F 1.3371(15) 0.8596(15) -0.1085(12) 0.117(7) Uiso 0.47(2) 1 d PD G 12
F23B F 1.4555(13) 0.8111(9) -0.1856(9) 0.082(5) Uiso 0.47(2) 1 d PD G 12
F24B F 1.4685(12) 0.9600(11) -0.1427(11) 0.093(5) Uiso 0.47(2) 1 d PD G 12

loop_
_atom_site_aniso_label
_atom_site_aniso_U_11
_atom_site_aniso_U_22
_atom_site_aniso_U_33
_atom_site_aniso_U_23
_atom_site_aniso_U_13
_atom_site_aniso_U_12
Pt 0.0645(3) 0.1025(4) 0.0692(3) 0.0285(2) 0.01108(18) 0.0196(2)
C1 0.136(13) 0.138(13) 0.110(11) 0.029(9) -0.010(10) 0.012(10)
C1L 0.181(19) 0.180(17) 0.067(8) 0.039(9) 0.019(10) 0.041(14)
C2L 0.101(11) 0.156(14) 0.113(11) 0.033(10) 0.010(9) 0.045(10)
N1 0.063(5) 0.111(7) 0.062(5) 0.021(5) 0.002(4) 0.016(5)
N2 0.061(5) 0.106(7) 0.072(6) 0.007(5) 0.018(4) 0.018(5)
C2 0.073(7) 0.105(9) 0.082(6) 0.015(6) -0.004(6) 0.015(6)
C3 0.076(7) 0.148(10) 0.073(6) -0.017(7) -0.005(6) 0.041(7)
C4 0.076(7) 0.221(14) 0.082(8) 0.064(9) 0.027(6) 0.067(9)
C4' 0.030(4) 0.081(6) 0.049(4) -0.010(4) -0.003(3) 0.022(4)
C5 0.130(12) 0.183(14) 0.093(9) 0.066(8) 0.041(7) 0.085(11)
C6 0.116(11) 0.151(12) 0.134(10) 0.073(8) 0.058(8) 0.080(9)
C6' 0.078(7) 0.107(9) 0.123(8) 0.037(8) 0.058(6) 0.046(7)
C7 0.096(9) 0.076(9) 0.164(15) 0.024(9) 0.065(10) 0.033(7)
C8 0.081(8) 0.089(8) 0.140(12) -0.014(8) 0.048(8) 0.006(7)
C9 0.078(7) 0.099(8) 0.099(9) -0.006(7) 0.032(6) 0.010(7)
C10 0.061(6) 0.100(8) 0.079(6) 0.029(6) 0.023(5) 0.031(6)
C10' 0.068(6) 0.096(8) 0.078(7) 0.023(6) 0.027(5) 0.028(6)
C11 0.119(8) 0.126(8) 0.147(9) -0.018(7) 0.032(7) 0.019(7)
C12 0.137(9) 0.171(10) 0.117(8) 0.023(7) 0.005(7) 0.032(8)
C13 0.153(10) 0.141(10) 0.177(11) 0.013(8) 0.039(8) 0.035(8)
C14 0.109(8) 0.143(9) 0.120(8) -0.012(7) 0.002(7) 0.033(7)
B 0.060(6) 0.053(6) 0.061(6) 0.012(5) 0.003(5) 0.020(5)
C1B 0.059(5) 0.052(5) 0.059(5) 0.008(4) 0.002(4) 0.023(4)
C2B 0.057(5) 0.056(5) 0.059(5) 0.006(4) 0.005(4) 0.012(4)
C3B 0.062(5) 0.055(5) 0.064(5) -0.003(4) 0.000(4) 0.025(4)
C4B 0.075(6) 0.054(5) 0.073(6) 0.004(4) 0.012(5) 0.022(5)
C5B 0.067(6) 0.052(5) 0.081(6) 0.014(4) 0.012(5) 0.014(4)
C6B 0.069(6) 0.069(6) 0.068(6) 0.021(5) 0.016(4) 0.030(5)
C7B 0.061(5) 0.057(6) 0.065(5) 0.011(4) 0.011(4) 0.025(4)
C8B 0.078(6) 0.072(6) 0.067(6) 0.011(5) 0.008(5) 0.027(5)
C9B 0.090(7) 0.090(8) 0.056(6) 0.019(5) 0.009(5) 0.028(6)
C10B 0.094(8) 0.111(10) 0.048(5) 0.004(6) -0.004(5) 0.029(7)
C11B 0.100(8) 0.063(6) 0.080(7) 0.000(5) 0.000(6) 0.028(6)
C12B 0.069(6) 0.065(6) 0.050(5) 0.007(4) -0.001(4) 0.019(5)
C13B 0.064(5) 0.066(6) 0.056(5) 0.016(4) 0.012(4) 0.029(5)
C14B 0.071(6) 0.074(6) 0.074(6) 0.017(5) 0.017(5) 0.033(5)
C15B 0.083(7) 0.084(7) 0.082(7) 0.029(6) 0.030(6) 0.046(6)
C16B 0.064(6) 0.101(8) 0.085(7) 0.028(6) 0.019(5) 0.039(6)
C17B 0.055(5) 0.085(7) 0.071(6) 0.027(5) 0.015(5) 0.018(5)
C18B 0.061(5) 0.077(6) 0.063(5) 0.018(5) 0.018(4) 0.026(5)
C19B 0.054(5) 0.054(5) 0.052(5) 0.003(4) 0.003(4) 0.024(4)
C20B 0.065(5) 0.053(5) 0.053(5) 0.006(4) 0.000(4) 0.022(4)
C21B 0.056(5) 0.064(6) 0.062(5) 0.004(4) 0.007(4) 0.011(4)
C22B 0.070(6) 0.063(6) 0.057(5) 0.010(4) 0.007(4) 0.010(5)
C23B 0.070(6) 0.054(5) 0.053(5) 0.007(4) -0.001(4) 0.019(4)
C24B 0.056(5) 0.043(4) 0.064(5) 0.009(4) -0.001(4) 0.017(4)
C1F 0.092(7) 0.049(6) 0.086(7) -0.007(5) 0.000(6) 0.027(5)
C2F 0.147(12) 0.044(6) 0.124(11) 0.014(6) 0.025(9) 0.032(7)
C3F 0.109(7) 0.133(8) 0.086(7) 0.025(6) 0.024(6) 0.038(7)
C4F 0.114(11) 0.134(12) 0.081(9) -0.032(8) -0.016(8) 0.035(9)
C5F 0.102(7) 0.100(7) 0.115(7) 0.027(6) 0.039(6) 0.047(6)
C6F 0.060(6) 0.167(12) 0.075(7) 0.046(8) 0.016(5) 0.036(7)
C7F 0.095(8) 0.107(9) 0.068(7) 0.007(6) 0.008(6) 0.015(7)
C8F 0.089(7) 0.053(6) 0.073(6) 0.019(5) 0.000(5) 0.016(5)

loop_
_atom_type_symbol
_atom_type_description
_atom_type_scat_dispersion_real
_atom_type_scat_dispersion_imag
_atom_type_scat_source
C C 0.0033 0.0016 'International Tables Vol C Tables 4.2.6.8 and 6.1.1.4'
H H 0.0000 0.0000 'International Tables Vol C Tables 4.2.6.8 and 6.1.1.4'
B B 0.0013 0.0007 'International Tables Vol C Tables 4.2.6.8 and 6.1.1.4'
N N 0.0061 0.0033 'International Tables Vol C Tables 4.2.6.8 and 6.1.1.4'
F F 0.0171 0.0103 'International Tables Vol C Tables 4.2.6.8 and 6.1.1.4'
Pt Pt -1.7033 8.3905 'International Tables Vol C Tables 4.2.6.8 and 6.1.1.4'

loop_
_geom_angle_atom_site_label_1
_geom_angle_atom_site_label_2
_geom_angle_atom_site_label_3
_geom_angle
_geom_angle_site_symmetry_1
_geom_angle_site_symmetry_3
_geom_angle_publ_flag
C1 Pt N1 94.4(5) . . ?
C1 Pt C1L 89.3(7) . . ?
N1 Pt C1L 160.1(6) . . ?
C1 Pt N2 173.7(5) . . ?
N1 Pt N2 79.6(4) . . ?
C1L Pt N2 97.1(6) . . ?
C1 Pt C2L 89.3(7) . . ?
N1 Pt C2L 162.4(5) . . ?
C1L Pt C2L 36.8(6) . . ?
N2 Pt C2L 95.9(6) . . ?
C2L C1L Pt 72.9(10) . . ?
C1L C2L Pt 70.3(9) . . ?
C2 N1 C10 118.3(10) . . ?
C2 N1 Pt 128.5(8) . . ?
C10 N1 Pt 113.2(8) . . ?
C9 N2 C10' 116.5(11) . . ?
C9 N2 Pt 130.8(9) . . ?
C10' N2 Pt 112.7(8) . . ?
N1 C2 C3 123.9(12) . . ?
C4 C3 C2 116.5(13) . . ?
C4 C3 C14 126.3(14) . . ?
C2 C3 C14 117.2(14) . . ?
C3 C4 C4' 114.6(11) . . ?
C3 C4 C12 115.9(16) . . ?
C4' C4 C12 129.5(15) . . ?
C10 C4' C4 129.9(11) . . ?
C10 C4' C5 117.4(11) . . ?
C4 C4' C5 112.4(11) . . ?
C6 C5 C4' 117.6(13) . . ?
C5 C6 C6' 123.7(14) . . ?
C7 C6' C10' 120.3(13) . . ?
C7 C6' C6 126.3(14) . . ?
C10' C6' C6 113.4(14) . . ?
C6' C7 C8 115.4(12) . . ?
C6' C7 C13 120.5(17) . . ?
C8 C7 C13 124.1(17) . . ?
C9 C8 C7 120.4(14) . . ?
C9 C8 C11 120.0(17) . . ?
C7 C8 C11 119.6(15) . . ?
C8 C9 N2 126.4(14) . . ?
C4' C10 N1 116.7(11) . . ?
C4' C10 C10' 125.9(11) . . ?
N1 C10 C10' 117.4(10) . . ?
N2 C10' C6' 121.0(12) . . ?
N2 C10' C10 117.1(10) . . ?
C6' C10' C10 121.9(11) . . ?
C1B B C13B 113.7(8) . . ?
C1B B C7B 107.2(7) . . ?
C13B B C7B 108.3(7) . . ?
C1B B C19B 107.5(7) . . ?
C13B B C19B 107.6(7) . . ?
C7B B C19B 112.6(8) . . ?
C6B C1B C2B 115.8(7) . . ?
C6B C1B B 122.5(8) . . ?
C2B C1B B 121.6(8) . . ?
C3B C2B C1B 122.6(8) . . ?
C4B C3B C2B 120.8(8) . . ?
C4B C3B C1F 119.6(8) . . ?
C2B C3B C1F 119.6(9) . . ?
C5B C4B C3B 118.2(8) . . ?
C4B C5B C6B 121.1(9) . . ?
C4B C5B C2F 121.3(9) . . ?
C6B C5B C2F 117.4(9) . . ?
C1B C6B C5B 121.3(8) . . ?
C8B C7B C12B 114.0(9) . . ?
C8B C7B B 122.8(8) . . ?
C12B C7B B 122.9(8) . . ?
C9B C8B C7B 123.3(10) . . ?
C8B C9B C10B 121.4(10) . . ?
C8B C9B C3F 119.6(12) . . ?
C10B C9B C3F 118.8(11) . . ?
C9B C10B C11B 117.1(10) . . ?
C12B C11B C10B 120.1(10) . . ?
C12B C11B C4F 120.5(11) . . ?
C10B C11B C4F 119.4(11) . . ?
C11B C12B C7B 124.0(9) . . ?
C18B C13B C14B 115.0(8) . . ?
C18B C13B B 124.2(8) . . ?
C14B C13B B 120.6(9) . . ?
C15B C14B C13B 123.0(10) . . ?
C14B C15B C16B 120.8(10) . . ?
C14B C15B C5F 118.9(12) . . ?
C16B C15B C5F 120.3(10) . . ?
C17B C16B C15B 118.6(9) . . ?
C16B C17B C18B 119.6(10) . . ?
C16B C17B C6F 122.4(10) . . ?
C18B C17B C6F 118.0(10) . . ?
C13B C18B C17B 123.0(9) . . ?
C20B C19B C24B 116.6(8) . . ?
C20B C19B B 121.9(7) . . ?
C24B C19B B 121.4(8) . . ?
C19B C20B C21B 121.9(8) . . ?
C22B C21B C20B 120.8(8) . . ?
C22B C21B C7F 118.3(9) . . ?
C20B C21B C7F 120.9(9) . . ?
C21B C22B C23B 117.7(8) . . ?
C24B C23B C22B 120.7(8) . . ?
C24B C23B C8F 119.3(9) . . ?
C22B C23B C8F 120.0(8) . . ?
C19B C24B C23B 122.3(8) . . ?
F3 C1F F2 106.4(11) . . ?
F3 C1F F1B 28.3(8) . . ?
F2 C1F F1B 124.4(12) . . ?
F3 C1F F2B 123.3(12) . . ?
F2 C1F F2B 73.6(10) . . ?
F1B C1F F2B 104.3(10) . . ?
F3 C1F F3B 79.7(10) . . ?
F2 C1F F3B 32.7(7) . . ?
F1B C1F F3B 105.0(10) . . ?
F2B C1F F3B 103.9(11) . . ?
F3 C1F F1 105.4(10) . . ?
F2 C1F F1 103.1(11) . . ?
F1B C1F F1 79.5(9) . . ?
F2B C1F F1 31.2(7) . . ?
F3B C1F F1 129.3(12) . . ?
F3 C1F C3B 115.8(11) . . ?
F2 C1F C3B 116.2(10) . . ?
F1B C1F C3B 114.9(11) . . ?
F2B C1F C3B 113.7(10) . . ?
F3B C1F C3B 113.9(10) . . ?
F1 C1F C3B 108.8(11) . . ?
F6 C2F F4 111.0(12) . . ?
F6 C2F F5 101.8(12) . . ?
F4 C2F F5 105.6(11) . . ?
F6 C2F C5B 113.4(11) . . ?
F4 C2F C5B 112.4(12) . . ?
F5 C2F C5B 111.8(10) . . ?
F8B C3F F7 120.5(18) . . ?
F8B C3F F9 51.4(11) . . ?
F7 C3F F9 112.4(14) . . ?
F8B C3F F9B 109.2(15) . . ?
F7 C3F F9B 58.4(10) . . ?
F9 C3F F9B 64.9(10) . . ?
F8B C3F F8 42.5(11) . . ?
F7 C3F F8 105.1(14) . . ?
F9 C3F F8 93.7(11) . . ?
F9B C3F F8 138.7(14) . . ?
F8B C3F F7B 110.4(16) . . ?
F7 C3F F7B 33.3(9) . . ?
F9 C3F F7B 134.0(14) . . ?
F9B C3F F7B 91.6(11) . . ?
F8 C3F F7B 78.3(11) . . ?
F8B C3F C9B 120.4(16) . . ?
F7 C3F C9B 118.1(14) . . ?
F9 C3F C9B 113.2(13) . . ?
F9B C3F C9B 109.5(14) . . ?
F8 C3F C9B 111.4(12) . . ?
F7B C3F C9B 111.9(11) . . ?
F12B C4F F12 129.9(19) . . ?
F12B C4F F11B 113(2) . . ?
F12 C4F F11B 56.5(12) . . ?
F12B C4F F11 45.2(13) . . ?
F12 C4F F11 105.2(13) . . ?
F11B C4F F11 136.5(17) . . ?
F12B C4F F10 60.8(15) . . ?
F12 C4F F10 104.1(15) . . ?
F11B C4F F10 55.2(11) . . ?
F11 C4F F10 102.1(15) . . ?
F12B C4F F10B 112.4(18) . . ?
F12 C4F F10B 39.7(10) . . ?
F11B C4F F10B 95.7(14) . . ?
F11 C4F F10B 71.7(12) . . ?
F10 C4F F10B 131.6(16) . . ?
F12B C4F C11B 112.5(16) . . ?
F12 C4F C11B 116.5(16) . . ?
F11B C4F C11B 112.1(13) . . ?
F11 C4F C11B 111.3(14) . . ?
F10 C4F C11B 116.1(12) . . ?
F10B C4F C11B 110.3(15) . . ?
F15B C5F F14 130.2(16) . . ?
F15B C5F F13 48.3(10) . . ?
F14 C5F F13 107.0(14) . . ?
F15B C5F F13B 111.3(15) . . ?
F14 C5F F13B 48.0(9) . . ?
F13 C5F F13B 66.8(11) . . ?
F15B C5F F15 56.1(10) . . ?
F14 C5F F15 104.2(12) . . ?
F13 C5F F15 101.3(13) . . ?
F13B C5F F15 136.1(14) . . ?
F15B C5F F14B 111.1(13) . . ?
F14 C5F F14B 51.4(9) . . ?
F13 C5F F14B 135.5(14) . . ?
F13B C5F F14B 98.8(10) . . ?
F15 C5F F14B 59.1(10) . . ?
F15B C5F C15B 114.0(13) . . ?
F14 C5F C15B 115.8(14) . . ?
F13 C5F C15B 116.1(12) . . ?
F13B C5F C15B 112.2(12) . . ?
F15 C5F C15B 110.9(13) . . ?
F14B C5F C15B 108.3(13) . . ?
F17B C6F F18 30.5(11) . . ?
F17B C6F F16 82.1(12) . . ?
F18 C6F F16 104.4(11) . . ?
F17B C6F F18B 112.0(16) . . ?
F18 C6F F18B 126.6(17) . . ?
F16 C6F F18B 31.9(12) . . ?
F17B C6F F17 129.7(17) . . ?
F18 C6F F17 104.3(13) . . ?
F16 C6F F17 101.4(10) . . ?
F18B C6F F17 73.9(12) . . ?
F17B C6F F16B 104.9(16) . . ?
F18 C6F F16B 75.3(12) . . ?
F16 C6F F16B 123.3(14) . . ?
F18B C6F F16B 103.1(13) . . ?
F17 C6F F16B 32.6(9) . . ?
F17B C6F C17B 112.3(13) . . ?
F18 C6F C17B 118.7(10) . . ?
F16 C6F C17B 115.1(13) . . ?
F18B C6F C17B 110.7(16) . . ?
F17 C6F C17B 111.1(11) . . ?
F16B C6F C17B 113.4(12) . . ?
F19 C7F F21B 124.4(15) . . ?
F19 C7F F20B 27.1(8) . . ?
F21B C7F F20B 106.5(14) . . ?
F19 C7F F19B 80.6(12) . . ?
F21B C7F F19B 104.7(13) . . ?
F20B C7F F19B 105.4(13) . . ?
F19 C7F F21 107.6(12) . . ?
F21B C7F F21 74.3(12) . . ?
F20B C7F F21 126.0(13) . . ?
F19B C7F F21 32.8(9) . . ?
F19 C7F F20 106.9(11) . . ?
F21B C7F F20 29.1(10) . . ?
F20B C7F F20 82.9(11) . . ?
F19B C7F F20 128.4(14) . . ?
F21 C7F F20 101.8(11) . . ?
F19 C7F C21B 115.3(12) . . ?
F21B C7F C21B 113.7(14) . . ?
F20B C7F C21B 114.6(11) . . ?
F19B C7F C21B 111.1(13) . . ?
F21 C7F C21B 113.5(10) . . ?
F20 C7F C21B 110.7(11) . . ?
F22 C8F F24B 131.5(12) . . ?
F22 C8F F23B 37.6(7) . . ?
F24B C8F F23B 108.6(11) . . ?
F22 C8F F24 105.4(11) . . ?
F24B C8F F24 69.8(9) . . ?
F23B C8F F24 131.3(11) . . ?
F22 C8F F22B 71.6(10) . . ?
F24B C8F F22B 103.7(11) . . ?
F23B C8F F22B 106.1(11) . . ?
F24 C8F F22B 37.2(8) . . ?
F22 C8F F23 107.3(11) . . ?
F24B C8F F23 36.2(7) . . ?
F23B C8F F23 75.0(10) . . ?
F24 C8F F23 101.8(9) . . ?
F22B C8F F23 126.7(12) . . ?
F22 C8F C23B 114.6(9) . . ?
F24B C8F C23B 111.1(10) . . ?
F23B C8F C23B 112.4(10) . . ?
F24 C8F C23B 113.0(10) . . ?
F22B C8F C23B 114.3(11) . . ?
F23 C8F C23B 113.7(11) . . ?

loop_
_geom_bond_atom_site_label_1
_geom_bond_atom_site_label_2
_geom_bond_distance
_geom_bond_site_symmetry_2
_geom_bond_publ_flag
Pt C1 2.019(16) . ?
Pt N1 2.075(8) . ?
Pt C1L 2.094(14) . ?
Pt N2 2.113(10) . ?
Pt C2L 2.126(15) . ?
C1L C2L 1.33(2) . ?
N1 C2 1.312(15) . ?
N1 C10 1.373(14) . ?
N2 C9 1.327(15) . ?
N2 C10' 1.359(14) . ?
C2 C3 1.392(17) . ?
C3 C4 1.36(2) . ?
C3 C14 1.54(2) . ?
C4 C4' 1.37(2) . ?
C4 C12 1.56(2) . ?
C4' C10 1.231(14) . ?
C4' C5 1.550(19) . ?
C5 C6 1.36(2) . ?
C6 C6' 1.47(2) . ?
C6' C7 1.41(2) . ?
C6' C10' 1.405(17) . ?
C7 C8 1.40(2) . ?
C7 C13 1.48(2) . ?
C8 C9 1.317(19) . ?
C8 C11 1.51(2) . ?
C10 C10' 1.429(17) . ?
B C1B 1.645(12) . ?
B C13B 1.646(13) . ?
B C7B 1.647(14) . ?
B C19B 1.664(13) . ?
C1B C6B 1.383(13) . ?
C1B C2B 1.399(11) . ?
C2B C3B 1.379(12) . ?
C3B C4B 1.383(13) . ?
C3B C1F 1.462(14) . ?
C4B C5B 1.354(13) . ?
C5B C6B 1.422(13) . ?
C5B C2F 1.532(17) . ?
C7B C8B 1.395(13) . ?
C7B C12B 1.412(13) . ?
C8B C9B 1.363(15) . ?
C9B C10B 1.381(16) . ?
C9B C3F 1.483(17) . ?
C10B C11B 1.415(15) . ?
C11B C12B 1.349(14) . ?
C11B C4F 1.491(19) . ?
C13B C18B 1.382(13) . ?
C13B C14B 1.405(12) . ?
C14B C15B 1.359(13) . ?
C15B C16B 1.387(16) . ?
C15B C5F 1.494(16) . ?
C16B C17B 1.376(14) . ?
C17B C18B 1.404(12) . ?
C17B C6F 1.449(17) . ?
C19B C20B 1.369(12) . ?
C19B C24B 1.389(11) . ?
C20B C21B 1.408(12) . ?
C21B C22B 1.372(13) . ?
C21B C7F 1.485(15) . ?
C22B C23B 1.395(13) . ?
C23B C24B 1.380(12) . ?
C23B C8F 1.496(13) . ?
C1F F3 1.325(17) . ?
C1F F2 1.332(17) . ?
C1F F1B 1.350(16) . ?
C1F F2B 1.356(17) . ?
C1F F3B 1.368(18) . ?
C1F F1 1.396(18) . ?
C2F F6 1.319(16) . ?
C2F F4 1.316(14) . ?
C2F F5 1.321(15) . ?
C3F F8B 1.12(2) . ?
C3F F7 1.180(17) . ?
C3F F9 1.349(19) . ?
C3F F9B 1.45(2) . ?
C3F F8 1.45(2) . ?
C3F F7B 1.46(2) . ?
C4F F12B 1.28(3) . ?
C4F F12 1.30(2) . ?
C4F F11B 1.32(2) . ?
C4F F11 1.36(2) . ?
C4F F10 1.36(2) . ?
C4F F10B 1.37(2) . ?
C5F F15B 1.207(19) . ?
C5F F14 1.27(2) . ?
C5F F13 1.35(2) . ?
C5F F13B 1.37(2) . ?
C5F F15 1.38(2) . ?
C5F F14B 1.41(2) . ?
C6F F17B 1.28(2) . ?
C6F F18 1.332(18) . ?
C6F F16 1.355(16) . ?
C6F F18B 1.35(3) . ?
C6F F17 1.378(17) . ?
C6F F16B 1.42(3) . ?
C7F F19 1.306(17) . ?
C7F F21B 1.32(2) . ?
C7F F20B 1.35(2) . ?
C7F F19B 1.36(2) . ?
C7F F21 1.356(18) . ?
C7F F20 1.404(19) . ?
C8F F22 1.295(16) . ?
C8F F24B 1.302(17) . ?
C8F F23B 1.304(16) . ?
C8F F24 1.335(16) . ?
C8F F22B 1.358(19) . ?
C8F F23 1.368(18) . ?

loop_
_geom_torsion_atom_site_label_1
_geom_torsion_atom_site_label_2
_geom_torsion_atom_site_label_3
_geom_torsion_atom_site_label_4
_geom_torsion
_geom_torsion_site_symmetry_1
_geom_torsion_site_symmetry_2
_geom_torsion_site_symmetry_3
_geom_torsion_site_symmetry_4
_geom_torsion_publ_flag
C1 Pt C1L C2L -89.8(13) . . . . ?
N1 Pt C1L C2L 169.4(13) . . . . ?
N2 Pt C1L C2L 90.5(12) . . . . ?
C1 Pt C2L C1L 89.7(13) . . . . ?
N1 Pt C2L C1L -168.0(15) . . . . ?
N2 Pt C2L C1L -93.9(12) . . . . ?
C1 Pt N1 C2 -0.4(11) . . . . ?
C1L Pt N1 C2 100(2) . . . . ?
N2 Pt N1 C2 -178.5(10) . . . . ?
C2L Pt N1 C2 -102(2) . . . . ?
C1 Pt N1 C10 178.9(8) . . . . ?
C1L Pt N1 C10 -81.2(19) . . . . ?
N2 Pt N1 C10 0.8(7) . . . . ?
C2L Pt N1 C10 77(2) . . . . ?
C1 Pt N2 C9 163(5) . . . . ?
N1 Pt N2 C9 -179.8(10) . . . . ?
C1L Pt N2 C9 -19.7(11) . . . . ?
C2L Pt N2 C9 17.4(10) . . . . ?
C1 Pt N2 C10' -18(5) . . . . ?
N1 Pt N2 C10' -0.2(7) . . . . ?
C1L Pt N2 C10' 159.9(9) . . . . ?
C2L Pt N2 C10' -163.0(8) . . . . ?
C10 N1 C2 C3 0.9(17) . . . . ?
Pt N1 C2 C3 -179.9(8) . . . . ?
N1 C2 C3 C4 -1.5(18) . . . . ?
N1 C2 C3 C14 178.9(11) . . . . ?
C2 C3 C4 C4' 2.8(16) . . . . ?
C14 C3 C4 C4' -177.6(11) . . . . ?
C2 C3 C4 C12 -180.0(11) . . . . ?
C14 C3 C4 C12 -0.3(19) . . . . ?
C3 C4 C4' C10 -4.5(17) . . . . ?
C12 C4 C4' C10 178.7(12) . . . . ?
C3 C4 C4' C5 -178.2(10) . . . . ?
C12 C4 C4' C5 4.9(17) . . . . ?
C10 C4' C5 C6 1.0(17) . . . . ?
C4 C4' C5 C6 175.6(12) . . . . ?
C4' C5 C6 C6' 0(2) . . . . ?
C5 C6 C6' C7 -179.9(13) . . . . ?
C5 C6 C6' C10' 0.3(18) . . . . ?
C10' C6' C7 C8 0.7(16) . . . . ?
C6 C6' C7 C8 -179.1(11) . . . . ?
C10' C6' C7 C13 -177.8(12) . . . . ?
C6 C6' C7 C13 2.4(19) . . . . ?
C6' C7 C8 C9 0.3(17) . . . . ?
C13 C7 C8 C9 178.7(13) . . . . ?
C6' C7 C8 C11 -179.9(11) . . . . ?
C13 C7 C8 C11 -2(2) . . . . ?
C7 C8 C9 N2 -2.8(19) . . . . ?
C11 C8 C9 N2 177.5(11) . . . . ?
C10' N2 C9 C8 3.9(16) . . . . ?
Pt N2 C9 C8 -176.5(9) . . . . ?
C4 C4' C10 N1 3.9(15) . . . . ?
C5 C4' C10 N1 177.5(9) . . . . ?
C4 C4' C10 C10' -176.0(10) . . . . ?
C5 C4' C10 C10' -2.5(15) . . . . ?
C2 N1 C10 C4' -1.9(14) . . . . ?
Pt N1 C10 C4' 178.8(7) . . . . ?
C2 N1 C10 C10' 178.0(9) . . . . ?
Pt N1 C10 C10' -1.3(11) . . . . ?
C9 N2 C10' C6' -2.6(14) . . . . ?
Pt N2 C10' C6' 177.7(7) . . . . ?
C9 N2 C10' C10 179.2(9) . . . . ?
Pt N2 C10' C10 -0.5(11) . . . . ?
C7 C6' C10' N2 0.5(15) . . . . ?
C6 C6' C10' N2 -179.7(9) . . . . ?
C7 C6' C10' C10 178.6(9) . . . . ?
C6 C6' C10' C10 -1.6(14) . . . . ?
C4' C10 C10' N2 -178.9(9) . . . . ?
N1 C10 C10' N2 1.2(13) . . . . ?
C4' C10 C10' C6' 3.0(16) . . . . ?
N1 C10 C10' C6' -177.0(9) . . . . ?
C13B B C1B C6B -32.2(12) . . . . ?
C7B B C1B C6B 87.4(10) . . . . ?
C19B B C1B C6B -151.2(8) . . . . ?
C13B B C1B C2B 152.1(8) . . . . ?
C7B B C1B C2B -88.2(10) . . . . ?
C19B B C1B C2B 33.1(11) . . . . ?
C6B C1B C2B C3B -1.0(13) . . . . ?
B C1B C2B C3B 174.9(8) . . . . ?
C1B C2B C3B C4B 3.6(14) . . . . ?
C1B C2B C3B C1F -177.0(9) . . . . ?
C2B C3B C4B C5B -3.9(14) . . . . ?
C1F C3B C4B C5B 176.7(9) . . . . ?
C3B C4B C5B C6B 1.7(15) . . . . ?
C3B C4B C5B C2F 178.1(10) . . . . ?
C2B C1B C6B C5B -1.2(13) . . . . ?
B C1B C6B C5B -177.1(8) . . . . ?
C4B C5B C6B C1B 0.8(15) . . . . ?
C2F C5B C6B C1B -175.7(10) . . . . ?
C1B B C7B C8B -32.2(11) . . . . ?
C13B B C7B C8B 90.9(10) . . . . ?
C19B B C7B C8B -150.3(8) . . . . ?
C1B B C7B C12B 154.4(8) . . . . ?
C13B B C7B C12B -82.5(10) . . . . ?
C19B B C7B C12B 36.3(11) . . . . ?
C12B C7B C8B C9B 0.9(14) . . . . ?
B C7B C8B C9B -173.0(9) . . . . ?
C7B C8B C9B C10B -1.5(16) . . . . ?
C7B C8B C9B C3F -176.8(10) . . . . ?
C8B C9B C10B C11B 2.0(17) . . . . ?
C3F C9B C10B C11B 177.3(11) . . . . ?
C9B C10B C11B C12B -2.1(17) . . . . ?
C9B C10B C11B C4F 175.9(11) . . . . ?
C10B C11B C12B C7B 1.7(17) . . . . ?
C4F C11B C12B C7B -176.2(11) . . . . ?
C8B C7B C12B C11B -1.0(14) . . . . ?
B C7B C12B C11B 172.9(9) . . . . ?
C1B B C13B C18B -27.8(12) . . . . ?
C7B B C13B C18B -146.9(8) . . . . ?
C19B B C13B C18B 91.1(10) . . . . ?
C1B B C13B C14B 159.1(8) . . . . ?
C7B B C13B C14B 40.1(11) . . . . ?
C19B B C13B C14B -81.9(10) . . . . ?
C18B C13B C14B C15B -1.8(13) . . . . ?
B C13B C14B C15B 171.9(9) . . . . ?
C13B C14B C15B C16B 1.4(15) . . . . ?
C13B C14B C15B C5F -178.3(10) . . . . ?
C14B C15B C16B C17B 0.6(15) . . . . ?
C5F C15B C16B C17B -179.7(10) . . . . ?
C15B C16B C17B C18B -2.1(14) . . . . ?
C15B C16B C17B C6F 179.3(10) . . . . ?
C14B C13B C18B C17B 0.2(13) . . . . ?
B C13B C18B C17B -173.2(8) . . . . ?
C16B C17B C18B C13B 1.7(14) . . . . ?
C6F C17B C18B C13B -179.6(9) . . . . ?
C1B B C19B C20B -81.6(10) . . . . ?
C13B B C19B C20B 155.6(8) . . . . ?
C7B B C19B C20B 36.3(10) . . . . ?
C1B B C19B C24B 95.2(9) . . . . ?
C13B B C19B C24B -27.6(11) . . . . ?
C7B B C19B C24B -146.9(7) . . . . ?
C24B C19B C20B C21B -2.6(12) . . . . ?
B C19B C20B C21B 174.4(8) . . . . ?
C19B C20B C21B C22B 0.4(13) . . . . ?
C19B C20B C21B C7F -177.5(9) . . . . ?
C20B C21B C22B C23B 1.9(13) . . . . ?
C7F C21B C22B C23B 179.8(9) . . . . ?
C21B C22B C23B C24B -1.9(13) . . . . ?
C21B C22B C23B C8F -179.6(8) . . . . ?
C20B C19B C24B C23B 2.5(12) . . . . ?
B C19B C24B C23B -174.4(7) . . . . ?
C22B C23B C24B C19B -0.3(13) . . . . ?
C8F C23B C24B C19B 177.3(8) . . . . ?
C4B C3B C1F F3 37.5(16) . . . . ?
C2B C3B C1F F3 -141.9(13) . . . . ?
C4B C3B C1F F2 163.4(13) . . . . ?
C2B C3B C1F F2 -16.0(16) . . . . ?
C4B C3B C1F F1B 6.1(16) . . . . ?
C2B C3B C1F F1B -173.3(11) . . . . ?
C4B C3B C1F F2B -114.0(13) . . . . ?
C2B C3B C1F F2B 66.6(15) . . . . ?
C4B C3B C1F F3B 127.3(12) . . . . ?
C2B C3B C1F F3B -52.1(15) . . . . ?
C4B C3B C1F F1 -80.8(14) . . . . ?
C2B C3B C1F F1 99.7(13) . . . . ?
C4B C5B C2F F6 -112.9(12) . . . . ?
C6B C5B C2F F6 63.6(14) . . . . ?
C4B C5B C2F F4 14.1(17) . . . . ?
C6B C5B C2F F4 -169.4(10) . . . . ?
C4B C5B C2F F5 132.7(11) . . . . ?
C6B C5B C2F F5 -50.8(15) . . . . ?
C8B C9B C3F F8B -92(2) . . . . ?
C10B C9B C3F F8B 93(2) . . . . ?
C8B C9B C3F F7 76.6(19) . . . . ?
C10B C9B C3F F7 -98.8(18) . . . . ?
C8B C9B C3F F9 -149.2(12) . . . . ?
C10B C9B C3F F9 35.4(18) . . . . ?
C8B C9B C3F F9B 140.5(12) . . . . ?
C10B C9B C3F F9B -34.9(16) . . . . ?
C8B C9B C3F F8 -45.2(16) . . . . ?
C10B C9B C3F F8 139.5(12) . . . . ?
C8B C9B C3F F7B 40.4(17) . . . . ?
C10B C9B C3F F7B -135.0(13) . . . . ?
C12B C11B C4F F12B -80(2) . . . . ?
C10B C11B C4F F12B 102(2) . . . . ?
C12B C11B C4F F12 110.7(16) . . . . ?
C10B C11B C4F F12 -67.3(19) . . . . ?
C12B C11B C4F F11B 48.3(19) . . . . ?
C10B C11B C4F F11B -129.7(15) . . . . ?
C12B C11B C4F F11 -128.8(14) . . . . ?
C10B C11B C4F F11 53.2(18) . . . . ?
C12B C11B C4F F10 -13(2) . . . . ?
C10B C11B C4F F10 169.5(13) . . . . ?
C12B C11B C4F F10B 153.6(14) . . . . ?
C10B C11B C4F F10B -24.3(19) . . . . ?
C14B C15B C5F F15B 61.1(18) . . . . ?
C16B C15B C5F F15B -118.6(15) . . . . ?
C14B C15B C5F F14 -119.4(15) . . . . ?
C16B C15B C5F F14 60.9(18) . . . . ?
C14B C15B C5F F13 7.4(18) . . . . ?
C16B C15B C5F F13 -172.3(13) . . . . ?
C14B C15B C5F F13B -66.7(15) . . . . ?
C16B C15B C5F F13B 113.6(14) . . . . ?
C14B C15B C5F F15 122.2(13) . . . . ?
C16B C15B C5F F15 -57.5(16) . . . . ?
C14B C15B C5F F14B -174.7(11) . . . . ?
C16B C15B C5F F14B 5.6(16) . . . . ?
C16B C17B C6F F17B 126.1(18) . . . . ?
C18B C17B C6F F17B -53(2) . . . . ?
C16B C17B C6F F18 159.2(13) . . . . ?
C18B C17B C6F F18 -19.5(17) . . . . ?
C16B C17B C6F F16 34.5(16) . . . . ?
C18B C17B C6F F16 -144.2(12) . . . . ?
C16B C17B C6F F18B 0(2) . . . . ?
C18B C17B C6F F18B -178.7(18) . . . . ?
C16B C17B C6F F17 -80.0(15) . . . . ?
C18B C17B C6F F17 101.3(13) . . . . ?
C16B C17B C6F F16B -115.3(17) . . . . ?
C18B C17B C6F F16B 66.0(18) . . . . ?
C22B C21B C7F F19 -168.7(13) . . . . ?
C20B C21B C7F F19 9.3(18) . . . . ?
C22B C21B C7F F21B 38.5(19) . . . . ?
C20B C21B C7F F21B -143.5(17) . . . . ?
C22B C21B C7F F20B 161.4(14) . . . . ?
C20B C21B C7F F20B -20.7(18) . . . . ?
C22B C21B C7F F19B -79.3(18) . . . . ?
C20B C21B C7F F19B 98.7(17) . . . . ?
C22B C21B C7F F21 -43.9(16) . . . . ?
C20B C21B C7F F21 134.1(13) . . . . ?
C22B C21B C7F F20 69.8(14) . . . . ?
C20B C21B C7F F20 -112.3(13) . . . . ?
C24B C23B C8F F22 -67.3(14) . . . . ?
C22B C23B C8F F22 110.3(12) . . . . ?
C24B C23B C8F F24B 129.6(12) . . . . ?
C22B C23B C8F F24B -52.7(14) . . . . ?
C24B C23B C8F F23B -108.4(12) . . . . ?
C22B C23B C8F F23B 69.2(13) . . . . ?
C24B C23B C8F F24 53.4(13) . . . . ?
C22B C23B C8F F24 -128.9(11) . . . . ?
C24B C23B C8F F22B 12.7(15) . . . . ?
C22B C23B C8F F22B -169.7(12) . . . . ?
C24B C23B C8F F23 168.7(11) . . . . ?
C22B C23B C8F F23 -13.6(14) . . . . ?
